data_1559800
loop_
_publ_author_name
'Liu, Na'
'Liu, Doudou'
'Liu, Bo'
'Zhang, Hao'
'Cui, Dongmei'

_publ_section_title
;
 Stereoselective polymerization of rac-lactide catalyzed by zwitterionic
 calcium complexes
;
_journal_issue 10
_journal_name_full 'Polymer Chemistry'
_journal_page_first 1518
_journal_page_last 1525
_journal_paper_doi 10.1039/D0PY01397H
_journal_volume 12
_journal_year 2021
_chemical_formula_sum 'C47 H55 Ca N6 O3 P Si2'
_chemical_formula_weight 879.20
_space_group_IT_number 2
_space_group_name_Hall '-P 1'
_space_group_name_H-M_alt 'P -1'
_symmetry_cell_setting triclinic
_symmetry_space_group_name_H-M 'P -1'
_atom_sites_solution_hydrogens geom
_atom_sites_solution_primary direct
_atom_sites_solution_secondary difmap
_audit_creation_method SHELXL-97
_audit_update_record
;
2020-12-14 deposited with the CCDC.	2020-12-15 downloaded from the CCDC.
;
_cell_angle_alpha 93.4190(10)
_cell_angle_beta 100.8310(10)
_cell_angle_gamma 95.1520(10)
_cell_formula_units_Z 2
_cell_length_a 11.2638(9)
_cell_length_b 12.9788(10)
_cell_length_c 17.8234(14)
_cell_measurement_temperature 184.5(2)
_cell_volume 2541.0(3)
_computing_structure_refinement 'SHELXL-97 (Sheldrick, 1997)'
_computing_structure_solution 'SHELXS-97 (Sheldrick, 1990)'
_diffrn_ambient_temperature 184.5(2)
_diffrn_measured_fraction_theta_full 0.632
_diffrn_measured_fraction_theta_max 0.632
_diffrn_radiation_monochromator graphite
_diffrn_radiation_source 'fine-focus sealed tube'
_diffrn_radiation_type MoK\a
_diffrn_radiation_wavelength 0.71073
_diffrn_reflns_av_R_equivalents 0.0255
_diffrn_reflns_av_sigmaI/netI 0.1009
_diffrn_reflns_limit_h_max 13
_diffrn_reflns_limit_h_min -13
_diffrn_reflns_limit_k_max 15
_diffrn_reflns_limit_k_min -15
_diffrn_reflns_limit_l_max 21
_diffrn_reflns_limit_l_min -12
_diffrn_reflns_number 8199
_diffrn_reflns_theta_full 25.00
_diffrn_reflns_theta_max 25.00
_diffrn_reflns_theta_min 1.58
_exptl_absorpt_coefficient_mu 0.245
_exptl_absorpt_correction_T_max 0.9642
_exptl_absorpt_correction_T_min 0.9527
_exptl_absorpt_correction_type multi-scan
_exptl_crystal_density_diffrn 1.149
_exptl_crystal_density_method 'not measured'
_exptl_crystal_description block
_exptl_crystal_F_000 932
_exptl_crystal_size_max 0.20
_exptl_crystal_size_mid 0.18
_exptl_crystal_size_min 0.15
_refine_diff_density_max 0.889
_refine_diff_density_min -0.423
_refine_diff_density_rms 0.079
_refine_ls_extinction_method none
_refine_ls_goodness_of_fit_ref 0.966
_refine_ls_hydrogen_treatment constr
_refine_ls_matrix_type full
_refine_ls_number_parameters 483
_refine_ls_number_reflns 5661
_refine_ls_number_restraints 0
_refine_ls_restrained_S_all 0.966
_refine_ls_R_factor_all 0.1095
_refine_ls_R_factor_gt 0.0811
_refine_ls_shift/su_max 0.000
_refine_ls_shift/su_mean 0.000
_refine_ls_structure_factor_coef Fsqd
_refine_ls_weighting_details 'calc w=1/[\s^2^(Fo^2^)+(0.1265P)^2^+0.0000P] where P=(Fo^2^+2Fc^2^)/3'
_refine_ls_weighting_scheme calc
_refine_ls_wR_factor_gt 0.2092
_refine_ls_wR_factor_ref 0.2303
_reflns_number_gt 3552
_reflns_number_total 5661
_reflns_threshold_expression >2sigma(I)
_cod_data_source_file d0py01397h2.cif
_cod_data_source_block complex_1
_cod_depositor_comments
;
The following automatic conversions were performed:

data item '_symmetry_cell_setting' value 'Triclinic' was changed to
'triclinic' in accordance with the
/home/data/users/saulius/crontab/automatic-downloads/rss-feeds/RSC/lib/dictionaries/cif_core.dic
dictionary named 'cif_core.dic' version 2.4.2 last updated on
2011-04-26.

Automatic conversion script
Id: cif_fix_values 7556 2019-12-06 15:28:31Z antanas 

 Adding full bibliography for 1559799--1559800.cif.
;
_cod_original_sg_symbol_H-M P-1
_cod_database_code 1559800

loop_
_symmetry_equiv_pos_as_xyz
'x, y, z'
'-x, -y, -z'

loop_
_atom_site_label
_atom_site_type_symbol
_atom_site_fract_x
_atom_site_fract_y
_atom_site_fract_z
_atom_site_U_iso_or_equiv
_atom_site_adp_type
_atom_site_occupancy
_atom_site_symmetry_multiplicity
_atom_site_calc_flag
_atom_site_refinement_flags
_atom_site_disorder_assembly
_atom_site_disorder_group
Ca1 Ca 0.20712(9) 0.70193(8) 0.23219(6) 0.0320(3) Uani 1 1 d . . .
N1 N 0.1574(4) 0.8039(4) 0.1182(3) 0.0378(10) Uani 1 1 d . . .
N2 N 0.1971(4) 0.9067(3) 0.1385(3) 0.0345(10) Uani 1 1 d . . .
N3 N 0.4015(4) 0.8184(3) 0.2554(3) 0.0353(10) Uani 1 1 d . . .
N4 N 0.3784(4) 0.9172(4) 0.2360(3) 0.0377(10) Uani 1 1 d . . .
N5 N 0.1168(4) 0.8275(3) 0.3039(2) 0.0339(10) Uani 1 1 d . . .
N6 N 0.2930(4) 0.5484(4) 0.2599(3) 0.0416(11) Uani 1 1 d . . .
P1 P 0.16870(12) 0.94263(11) 0.28464(8) 0.0333(3) Uani 1 1 d . . .
Si1 Si 0.32241(16) 0.47274(13) 0.18751(11) 0.0464(4) Uani 1 1 d . . .
Si2 Si 0.32280(17) 0.52574(14) 0.35398(11) 0.0507(5) Uani 1 1 d . . .
C1 C 0.1037(5) 0.7998(5) 0.0437(3) 0.0436(13) Uani 1 1 d . . .
C2 C 0.1093(6) 0.8973(5) 0.0173(4) 0.0516(16) Uani 1 1 d . . .
H2 H 0.0790 0.9142 -0.0321 0.062 Uiso 1 1 calc R . .
C3 C 0.1679(6) 0.9645(5) 0.0776(3) 0.0462(14) Uani 1 1 d . . .
C4 C 0.0478(7) 0.6994(6) -0.0006(4) 0.0622(19) Uani 1 1 d . . .
H4A H 0.1010 0.6764 -0.0329 0.093 Uiso 1 1 calc R . .
H4B H -0.0290 0.7098 -0.0316 0.093 Uiso 1 1 calc R . .
H4C H 0.0356 0.6478 0.0344 0.093 Uiso 1 1 calc R . .
C5 C 0.1969(6) 1.0801(5) 0.0829(4) 0.0613(19) Uani 1 1 d . . .
H5A H 0.1677 1.1106 0.1255 0.092 Uiso 1 1 calc R . .
H5B H 0.1583 1.1069 0.0365 0.092 Uiso 1 1 calc R . .
H5C H 0.2833 1.0968 0.0902 0.092 Uiso 1 1 calc R . .
C6 C 0.5218(5) 0.8206(5) 0.2726(3) 0.0432(13) Uani 1 1 d . . .
C7 C 0.5770(5) 0.9182(5) 0.2643(4) 0.0495(15) Uani 1 1 d . . .
H7 H 0.6599 0.9390 0.2729 0.059 Uiso 1 1 calc R . .
C8 C 0.4842(5) 0.9780(5) 0.2407(4) 0.0440(14) Uani 1 1 d . . .
C9 C 0.5836(6) 0.7249(6) 0.2967(5) 0.0629(18) Uani 1 1 d . . .
H9A H 0.5244 0.6653 0.2883 0.094 Uiso 1 1 calc R . .
H9B H 0.6206 0.7348 0.3501 0.094 Uiso 1 1 calc R . .
H9C H 0.6448 0.7143 0.2670 0.094 Uiso 1 1 calc R . .
C10 C 0.4874(7) 1.0877(6) 0.2186(5) 0.073(2) Uani 1 1 d . . .
H10A H 0.5174 1.0920 0.1718 0.109 Uiso 1 1 calc R . .
H10B H 0.5401 1.1323 0.2585 0.109 Uiso 1 1 calc R . .
H10C H 0.4070 1.1091 0.2115 0.109 Uiso 1 1 calc R . .
C11 C 0.2567(5) 0.9421(4) 0.2151(3) 0.0358(12) Uani 1 1 d . . .
C12 C 0.0417(5) 1.0147(4) 0.2471(3) 0.0395(13) Uani 1 1 d . . .
C13 C -0.0555(6) 0.9642(5) 0.1973(4) 0.0533(16) Uani 1 1 d . . .
H13 H -0.0563 0.8937 0.1843 0.064 Uiso 1 1 calc R . .
C14 C -0.1534(6) 1.0155(7) 0.1656(5) 0.068(2) Uani 1 1 d . . .
H14 H -0.2188 0.9797 0.1315 0.082 Uiso 1 1 calc R . .
C15 C -0.1532(7) 1.1196(6) 0.1850(4) 0.066(2) Uani 1 1 d . . .
H15 H -0.2185 1.1547 0.1640 0.080 Uiso 1 1 calc R . .
C16 C -0.0571(7) 1.1709(6) 0.2348(5) 0.077(2) Uani 1 1 d . . .
H16 H -0.0562 1.2418 0.2466 0.093 Uiso 1 1 calc R . .
C17 C 0.0395(6) 1.1202(5) 0.2685(4) 0.0612(18) Uani 1 1 d . . .
H17 H 0.1023 1.1556 0.3049 0.073 Uiso 1 1 calc R . .
C18 C 0.2627(5) 1.0139(4) 0.3693(3) 0.0384(12) Uani 1 1 d . . .
C19 C 0.3180(6) 1.1130(5) 0.3671(4) 0.0517(15) Uani 1 1 d . . .
H19 H 0.3077 1.1458 0.3217 0.062 Uiso 1 1 calc R . .
C20 C 0.3902(6) 1.1633(6) 0.4349(5) 0.0606(18) Uani 1 1 d . . .
H20 H 0.4285 1.2295 0.4335 0.073 Uiso 1 1 calc R . .
C21 C 0.4051(6) 1.1186(6) 0.5011(4) 0.0582(18) Uani 1 1 d . . .
H21 H 0.4508 1.1541 0.5455 0.070 Uiso 1 1 calc R . .
C22 C 0.3513(5) 1.0178(6) 0.5028(4) 0.0528(16) Uani 1 1 d . . .
H22 H 0.3623 0.9854 0.5484 0.063 Uiso 1 1 calc R . .
C23 C 0.2823(5) 0.9666(5) 0.4376(3) 0.0408(13) Uani 1 1 d . . .
H23 H 0.2481 0.8990 0.4392 0.049 Uiso 1 1 calc R . .
C24 C 0.0321(4) 0.8112(5) 0.3520(3) 0.0385(13) Uani 1 1 d . . .
C25 C -0.0082(5) 0.7088(5) 0.3617(3) 0.0440(14) Uani 1 1 d . . .
H25 H 0.0211 0.6551 0.3360 0.053 Uiso 1 1 calc R . .
C26 C -0.0908(6) 0.6846(7) 0.4086(4) 0.060(2) Uani 1 1 d . . .
H26 H -0.1143 0.6155 0.4147 0.072 Uiso 1 1 calc R . .
C27 C -0.1367(6) 0.7602(7) 0.4450(4) 0.064(2) Uani 1 1 d . . .
H27 H -0.1938 0.7436 0.4750 0.076 Uiso 1 1 calc R . .
C28 C -0.0986(6) 0.8646(6) 0.4378(4) 0.0594(18) Uani 1 1 d . . .
H28 H -0.1288 0.9175 0.4638 0.071 Uiso 1 1 calc R . .
C29 C -0.0158(5) 0.8874(6) 0.3919(3) 0.0469(14) Uani 1 1 d . . .
H29 H 0.0090 0.9567 0.3873 0.056 Uiso 1 1 calc R . .
C30 C 0.2488(7) 0.5188(7) 0.0952(4) 0.071(2) Uani 1 1 d . . .
H30A H 0.1621 0.5075 0.0898 0.107 Uiso 1 1 calc R . .
H30B H 0.2734 0.4813 0.0537 0.107 Uiso 1 1 calc R . .
H30C H 0.2728 0.5916 0.0944 0.107 Uiso 1 1 calc R . .
C31 C 0.4862(7) 0.4707(8) 0.1833(5) 0.083(2) Uani 1 1 d . . .
H31A H 0.5259 0.5401 0.1923 0.125 Uiso 1 1 calc R . .
H31B H 0.4935 0.4421 0.1336 0.125 Uiso 1 1 calc R . .
H31C H 0.5235 0.4287 0.2218 0.125 Uiso 1 1 calc R . .
C32 C 0.2629(9) 0.3318(6) 0.1843(6) 0.084(3) Uani 1 1 d . . .
H32A H 0.3090 0.3000 0.2260 0.126 Uiso 1 1 calc R . .
H32B H 0.2704 0.2970 0.1367 0.126 Uiso 1 1 calc R . .
H32C H 0.1789 0.3265 0.1887 0.126 Uiso 1 1 calc R . .
C33 C 0.3294(7) 0.6505(6) 0.4141(4) 0.0638(18) Uani 1 1 d . . .
H33A H 0.3931 0.6987 0.4039 0.096 Uiso 1 1 calc R . .
H33B H 0.3454 0.6374 0.4673 0.096 Uiso 1 1 calc R . .
H33C H 0.2531 0.6792 0.4018 0.096 Uiso 1 1 calc R . .
C34 C 0.4740(8) 0.4682(8) 0.3851(5) 0.089(3) Uani 1 1 d . . .
H34A H 0.4670 0.3977 0.3638 0.134 Uiso 1 1 calc R . .
H34B H 0.4933 0.4699 0.4400 0.134 Uiso 1 1 calc R . .
H34C H 0.5374 0.5082 0.3671 0.134 Uiso 1 1 calc R . .
C35 C 0.2057(9) 0.4343(7) 0.3851(6) 0.095(3) Uani 1 1 d . . .
H35A H 0.1261 0.4543 0.3662 0.143 Uiso 1 1 calc R . .
H35B H 0.2202 0.4370 0.4400 0.143 Uiso 1 1 calc R . .
H35C H 0.2108 0.3650 0.3649 0.143 Uiso 1 1 calc R . .
O1 O 0.0068(3) 0.6082(3) 0.1856(3) 0.0474(10) Uani 1 1 d . . .
C36 C -0.0267(6) 0.4986(7) 0.1893(6) 0.0791(13) Uani 1 1 d . . .
H36A H 0.0108 0.4577 0.1546 0.095 Uiso 1 1 calc R . .
H36B H -0.0004 0.4784 0.2409 0.095 Uiso 1 1 calc R . .
C37 C -0.1575(6) 0.4822(6) 0.1672(6) 0.0791(13) Uani 1 1 d . . .
H37A H -0.1803 0.4342 0.1219 0.095 Uiso 1 1 calc R . .
H37B H -0.1914 0.4523 0.2082 0.095 Uiso 1 1 calc R . .
C38 C -0.2023(6) 0.5746(6) 0.1525(6) 0.0791(13) Uani 1 1 d . . .
H38A H -0.2598 0.5879 0.1853 0.095 Uiso 1 1 calc R . .
H38B H -0.2448 0.5714 0.0997 0.095 Uiso 1 1 calc R . .
C39 C -0.1025(6) 0.6596(7) 0.1664(6) 0.0791(13) Uani 1 1 d . . .
H39A H -0.1018 0.6970 0.1209 0.095 Uiso 1 1 calc R . .
H39B H -0.1105 0.7080 0.2084 0.095 Uiso 1 1 calc R . .
O2 O 0.8383(8) 0.3721(8) 0.3464(5) 0.136(3) Uiso 1 1 d . . .
C40 C 0.7270(10) 0.3088(9) 0.3242(7) 0.107(3) Uiso 1 1 d . . .
C41 C 0.7318(9) 0.2229(8) 0.3758(6) 0.094(3) Uiso 1 1 d . . .
C42 C 0.8471(9) 0.2410(8) 0.4302(6) 0.093(3) Uiso 1 1 d . . .
C43 C 0.8936(12) 0.3522(11) 0.4279(9) 0.127(4) Uiso 1 1 d . . .
O3 O 0.568(2) 0.243(2) 1.0352(16) 0.340(11) Uiso 1 1 d . . .
C44 C 0.4896(17) 0.2910(14) 0.9690(10) 0.155(5) Uiso 1 1 d . . .
C45 C 0.4011(17) 0.2133(16) 0.9365(11) 0.169(6) Uiso 1 1 d . . .
C46 C 0.4246(12) 0.1222(11) 0.9692(8) 0.114(3) Uiso 1 1 d . . .
C47 C 0.5452(13) 0.1243(12) 0.9691(9) 0.134(4) Uiso 1 1 d . . .

loop_
_atom_site_aniso_label
_atom_site_aniso_U_11
_atom_site_aniso_U_22
_atom_site_aniso_U_33
_atom_site_aniso_U_23
_atom_site_aniso_U_13
_atom_site_aniso_U_12
Ca1 0.0327(5) 0.0288(6) 0.0336(6) -0.0011(4) 0.0059(4) 0.0021(4)
N1 0.037(2) 0.037(3) 0.039(3) -0.003(2) 0.008(2) 0.0046(19)
N2 0.034(2) 0.030(2) 0.040(3) 0.0002(19) 0.0083(19) 0.0037(18)
N3 0.031(2) 0.038(3) 0.037(2) -0.002(2) 0.0093(19) 0.0037(19)
N4 0.038(2) 0.037(3) 0.038(3) 0.001(2) 0.010(2) -0.0022(19)
N5 0.032(2) 0.034(2) 0.034(2) -0.0042(19) 0.0069(18) -0.0011(18)
N6 0.044(3) 0.032(2) 0.047(3) 0.006(2) 0.004(2) 0.004(2)
P1 0.0333(7) 0.0302(7) 0.0360(7) -0.0033(6) 0.0075(6) 0.0022(5)
Si1 0.0499(9) 0.0352(9) 0.0531(10) -0.0028(7) 0.0081(8) 0.0068(7)
Si2 0.0603(10) 0.0452(10) 0.0483(10) 0.0083(8) 0.0097(8) 0.0138(8)
C1 0.046(3) 0.048(4) 0.036(3) -0.003(3) 0.005(3) 0.010(3)
C2 0.061(4) 0.060(4) 0.032(3) 0.008(3) 0.001(3) 0.006(3)
C3 0.053(3) 0.047(4) 0.039(3) 0.007(3) 0.010(3) 0.003(3)
C4 0.079(5) 0.058(4) 0.040(3) -0.012(3) -0.008(3) 0.006(4)
C5 0.070(4) 0.043(4) 0.068(5) 0.017(4) 0.001(4) 0.007(3)
C6 0.033(3) 0.056(4) 0.040(3) -0.004(3) 0.005(2) 0.007(3)
C7 0.027(3) 0.061(4) 0.057(4) -0.006(3) 0.006(3) -0.005(3)
C8 0.036(3) 0.044(3) 0.051(3) -0.004(3) 0.012(3) -0.009(3)
C9 0.040(3) 0.064(5) 0.080(5) -0.008(4) 0.002(3) 0.010(3)
C10 0.065(4) 0.055(5) 0.092(6) 0.007(4) 0.015(4) -0.024(4)
C11 0.036(3) 0.035(3) 0.034(3) -0.002(2) 0.007(2) -0.004(2)
C12 0.038(3) 0.043(3) 0.040(3) 0.006(3) 0.013(2) 0.005(2)
C13 0.053(4) 0.047(4) 0.060(4) 0.004(3) 0.009(3) 0.009(3)
C14 0.047(4) 0.092(6) 0.064(5) 0.018(4) 0.002(3) 0.012(4)
C15 0.075(5) 0.069(5) 0.059(4) 0.021(4) 0.011(4) 0.024(4)
C16 0.075(5) 0.046(4) 0.110(7) 0.006(5) 0.008(5) 0.026(4)
C17 0.061(4) 0.046(4) 0.073(5) -0.013(3) 0.005(4) 0.017(3)
C18 0.038(3) 0.037(3) 0.038(3) -0.012(2) 0.009(2) 0.000(2)
C19 0.055(4) 0.037(3) 0.059(4) -0.010(3) 0.010(3) -0.003(3)
C20 0.050(4) 0.043(4) 0.081(5) -0.024(4) 0.007(3) -0.003(3)
C21 0.046(3) 0.072(5) 0.049(4) -0.032(3) 0.003(3) 0.002(3)
C22 0.043(3) 0.070(5) 0.042(3) -0.011(3) 0.005(3) 0.005(3)
C23 0.033(3) 0.044(3) 0.044(3) 0.000(3) 0.006(2) 0.006(2)
C24 0.030(3) 0.053(4) 0.029(3) -0.002(2) -0.001(2) -0.002(2)
C25 0.044(3) 0.050(4) 0.036(3) 0.004(3) 0.010(2) -0.005(3)
C26 0.047(4) 0.077(5) 0.055(4) 0.012(4) 0.012(3) -0.011(4)
C27 0.037(3) 0.103(6) 0.056(4) 0.010(4) 0.020(3) 0.008(4)
C28 0.042(3) 0.087(6) 0.051(4) 0.003(4) 0.013(3) 0.011(3)
C29 0.032(3) 0.065(4) 0.043(3) -0.003(3) 0.007(2) 0.007(3)
C30 0.070(5) 0.074(5) 0.070(5) -0.010(4) 0.019(4) 0.016(4)
C31 0.060(4) 0.099(7) 0.093(6) -0.025(5) 0.021(4) 0.030(4)
C32 0.115(7) 0.040(4) 0.097(6) -0.012(4) 0.029(5) 0.004(4)
C33 0.073(4) 0.068(5) 0.049(4) -0.010(3) 0.010(3) 0.012(4)
C34 0.119(7) 0.093(6) 0.066(5) 0.023(5) 0.018(5) 0.059(6)
C35 0.118(7) 0.070(6) 0.112(8) 0.038(6) 0.051(6) 0.003(5)
O1 0.037(2) 0.042(2) 0.060(3) -0.004(2) 0.0090(18) -0.0035(17)
C36 0.049(2) 0.062(2) 0.117(4) 0.002(3) 0.002(2) -0.0040(18)
C37 0.049(2) 0.062(2) 0.117(4) 0.002(3) 0.002(2) -0.0040(18)
C38 0.049(2) 0.062(2) 0.117(4) 0.002(3) 0.002(2) -0.0040(18)
C39 0.049(2) 0.062(2) 0.117(4) 0.002(3) 0.002(2) -0.0040(18)

loop_
_atom_type_symbol
_atom_type_description
_atom_type_scat_dispersion_real
_atom_type_scat_dispersion_imag
_atom_type_scat_source
C C 0.0033 0.0016 'International Tables Vol C Tables 4.2.6.8 and 6.1.1.4'
H H 0.0000 0.0000 'International Tables Vol C Tables 4.2.6.8 and 6.1.1.4'
N N 0.0061 0.0033 'International Tables Vol C Tables 4.2.6.8 and 6.1.1.4'
O O 0.0106 0.0060 'International Tables Vol C Tables 4.2.6.8 and 6.1.1.4'
Si Si 0.0817 0.0704 'International Tables Vol C Tables 4.2.6.8 and 6.1.1.4'
P P 0.1023 0.0942 'International Tables Vol C Tables 4.2.6.8 and 6.1.1.4'
Ca Ca 0.2262 0.3064 'International Tables Vol C Tables 4.2.6.8 and 6.1.1.4'

loop_
_geom_angle_atom_site_label_1
_geom_angle_atom_site_label_2
_geom_angle_atom_site_label_3
_geom_angle
_geom_angle_site_symmetry_1
_geom_angle_site_symmetry_3
_geom_angle_publ_flag
N6 Ca1 N5 134.54(16) . . ?
N6 Ca1 O1 91.68(15) . . ?
N5 Ca1 O1 89.73(15) . . ?
N6 Ca1 N1 137.06(17) . . ?
N5 Ca1 N1 88.33(15) . . ?
O1 Ca1 N1 85.13(14) . . ?
N6 Ca1 N3 96.96(15) . . ?
N5 Ca1 N3 90.19(15) . . ?
O1 Ca1 N3 167.93(14) . . ?
N1 Ca1 N3 82.80(14) . . ?
C1 N1 N2 105.3(4) . . ?
C1 N1 Ca1 145.3(4) . . ?
N2 N1 Ca1 109.4(3) . . ?
C3 N2 N1 110.5(4) . . ?
C3 N2 C11 127.9(5) . . ?
N1 N2 C11 121.5(4) . . ?
C6 N3 N4 105.7(4) . . ?
C6 N3 Ca1 144.0(4) . . ?
N4 N3 Ca1 109.8(3) . . ?
C8 N4 N3 110.2(5) . . ?
C8 N4 C11 129.5(5) . . ?
N3 N4 C11 120.3(4) . . ?
C24 N5 P1 123.3(4) . . ?
C24 N5 Ca1 129.5(3) . . ?
P1 N5 Ca1 107.1(2) . . ?
Si1 N6 Si2 126.1(3) . . ?
Si1 N6 Ca1 118.5(2) . . ?
Si2 N6 Ca1 115.4(3) . . ?
N5 P1 C11 114.5(3) . . ?
N5 P1 C18 111.3(2) . . ?
C11 P1 C18 106.2(2) . . ?
N5 P1 C12 109.5(2) . . ?
C11 P1 C12 105.1(3) . . ?
C18 P1 C12 110.1(3) . . ?
N6 Si1 C30 109.1(3) . . ?
N6 Si1 C31 115.5(4) . . ?
C30 Si1 C31 106.2(4) . . ?
N6 Si1 C32 115.1(3) . . ?
C30 Si1 C32 105.6(4) . . ?
C31 Si1 C32 104.5(4) . . ?
N6 Si2 C33 109.6(3) . . ?
N6 Si2 C35 115.0(4) . . ?
C33 Si2 C35 105.6(4) . . ?
N6 Si2 C34 113.5(3) . . ?
C33 Si2 C34 107.6(4) . . ?
C35 Si2 C34 105.1(4) . . ?
N1 C1 C2 110.5(6) . . ?
N1 C1 C4 122.0(5) . . ?
C2 C1 C4 127.5(6) . . ?
C3 C2 C1 107.0(5) . . ?
N2 C3 C2 106.7(5) . . ?
N2 C3 C5 122.6(6) . . ?
C2 C3 C5 130.6(6) . . ?
N3 C6 C7 110.8(5) . . ?
N3 C6 C9 121.7(5) . . ?
C7 C6 C9 127.5(5) . . ?
C8 C7 C6 106.1(5) . . ?
N4 C8 C7 107.2(5) . . ?
N4 C8 C10 122.0(6) . . ?
C7 C8 C10 130.7(5) . . ?
N4 C11 N2 114.9(5) . . ?
N4 C11 P1 118.1(4) . . ?
N2 C11 P1 117.4(4) . . ?
C13 C12 C17 118.6(6) . . ?
C13 C12 P1 118.9(5) . . ?
C17 C12 P1 122.5(5) . . ?
C12 C13 C14 121.5(7) . . ?
C15 C14 C13 119.6(8) . . ?
C16 C15 C14 119.5(7) . . ?
C15 C16 C17 121.5(8) . . ?
C16 C17 C12 119.2(7) . . ?
C19 C18 C23 118.9(5) . . ?
C19 C18 P1 121.9(5) . . ?
C23 C18 P1 119.1(4) . . ?
C18 C19 C20 118.8(6) . . ?
C21 C20 C19 121.9(6) . . ?
C20 C21 C22 119.2(6) . . ?
C23 C22 C21 120.2(6) . . ?
C22 C23 C18 121.0(6) . . ?
C29 C24 C25 115.8(5) . . ?
C29 C24 N5 126.5(5) . . ?
C25 C24 N5 117.7(5) . . ?
C26 C25 C24 122.1(7) . . ?
C27 C26 C25 120.3(7) . . ?
C26 C27 C28 120.0(6) . . ?
C29 C28 C27 119.0(7) . . ?
C28 C29 C24 122.7(6) . . ?
C39 O1 C36 109.0(5) . . ?
C39 O1 Ca1 123.0(4) . . ?
C36 O1 Ca1 126.6(4) . . ?
C37 C36 O1 106.5(7) . . ?
C38 C37 C36 109.5(6) . . ?
C37 C38 C39 110.3(6) . . ?
O1 C39 C38 104.5(6) . . ?
C40 O2 C43 108.3(8) . . ?
O2 C40 C41 106.7(9) . . ?
C42 C41 C40 107.4(8) . . ?
C41 C42 C43 106.8(9) . . ?
C42 C43 O2 101.2(11) . . ?
C44 O3 C47 85.4(15) . . ?
C45 C44 O3 104.9(15) . . ?
C44 C45 C46 110.0(16) . . ?
C47 C46 C45 99.8(13) . . ?
C46 C47 O3 87.7(14) . . ?

loop_
_geom_bond_atom_site_label_1
_geom_bond_atom_site_label_2
_geom_bond_distance
_geom_bond_site_symmetry_2
_geom_bond_publ_flag
Ca1 N6 2.331(5) . ?
Ca1 N5 2.421(5) . ?
Ca1 O1 2.438(4) . ?
Ca1 N1 2.494(4) . ?
Ca1 N3 2.498(4) . ?
N1 C1 1.347(8) . ?
N1 N2 1.372(7) . ?
N2 C3 1.363(7) . ?
N2 C11 1.433(7) . ?
N3 C6 1.329(7) . ?
N3 N4 1.382(6) . ?
N4 C8 1.356(6) . ?
N4 C11 1.423(7) . ?
N5 C24 1.408(6) . ?
N5 P1 1.635(4) . ?
N6 Si1 1.675(6) . ?
N6 Si2 1.696(5) . ?
P1 C11 1.726(6) . ?
P1 C18 1.820(6) . ?
P1 C12 1.823(6) . ?
Si1 C30 1.856(8) . ?
Si1 C31 1.863(7) . ?
Si1 C32 1.885(7) . ?
Si2 C33 1.875(8) . ?
Si2 C35 1.878(7) . ?
Si2 C34 1.921(8) . ?
C1 C2 1.376(8) . ?
C1 C4 1.504(9) . ?
C2 C3 1.366(9) . ?
C3 C5 1.500(9) . ?
C6 C7 1.389(9) . ?
C6 C9 1.522(9) . ?
C7 C8 1.374(9) . ?
C8 C10 1.499(9) . ?
C12 C13 1.361(9) . ?
C12 C17 1.403(9) . ?
C13 C14 1.386(10) . ?
C14 C15 1.375(12) . ?
C15 C16 1.358(11) . ?
C16 C17 1.380(10) . ?
C18 C19 1.384(8) . ?
C18 C23 1.385(8) . ?
C19 C20 1.411(10) . ?
C20 C21 1.334(10) . ?
C21 C22 1.395(10) . ?
C22 C23 1.368(9) . ?
C24 C29 1.390(9) . ?
C24 C25 1.397(8) . ?
C25 C26 1.391(8) . ?
C26 C27 1.337(12) . ?
C27 C28 1.405(11) . ?
C28 C29 1.376(8) . ?
O1 C39 1.447(9) . ?
O1 C36 1.447(9) . ?
C36 C37 1.445(10) . ?
C37 C38 1.363(11) . ?
C38 C39 1.478(10) . ?
O2 C40 1.412(12) . ?
O2 C43 1.517(15) . ?
C40 C41 1.485(14) . ?
C41 C42 1.459(13) . ?
C42 C43 1.495(16) . ?
O3 C44 1.54(3) . ?
O3 C47 1.85(3) . ?
C44 C45 1.37(2) . ?
C45 C46 1.37(2) . ?
C46 C47 1.356(17) . ?
